data_4076229
loop_
_publ_author_name
'Gavenonis, John'
'Tilley, T. Don'

_publ_section_title
;
 Synthesis and Reactivity of Alkyl, Hydride, and Silyl Derivatives of the
 (Terphenyl)imido Fragments Cp*(ArMesN)Ta (Cp* = \h5-C5Me5; ArMes=
 2,6-(2,4,6-Me3C6H2)2C6H3) and Cp*(ArTripN)Ta (ArTrip=
 2,6-(2,4,6-iPr3C6H2)2C6H3)
;
_journal_issue 1
_journal_name_full Organometallics
_journal_page_first 31
_journal_paper_doi 10.1021/om030567z
_journal_volume 23
_journal_year 2004
_chemical_formula_moiety 'C34 H40 Cl2 N Ta '
_chemical_formula_sum 'C34 H40 Cl2 N Ta'
_chemical_formula_weight 714.55
_space_group_IT_number 14
_symmetry_cell_setting monoclinic
_symmetry_Int_Tables_number 14
_symmetry_space_group_name_Hall '-P 2yn'
_symmetry_space_group_name_H-M 'P 1 21/n 1'
_cell_angle_alpha 90.000(1)
_cell_angle_beta 99.857(1)
_cell_angle_gamma 90.000(1)
_cell_formula_units_Z 4
_cell_length_a 13.8709(2)
_cell_length_b 12.27320(10)
_cell_length_c 18.7458(3)
_cell_measurement_reflns_used 6897
_cell_measurement_temperature 172.2
_cell_measurement_theta_max 45.0
_cell_measurement_theta_min 3.5
_cell_volume 3144.18(7)
_computing_cell_refinement 'Bruker SAINT v5.04'
_computing_data_collection 'Bruker SMART v5.052d'
_computing_data_reduction 'Bruker SAINT v5.04'
_computing_publication_material teXsan
_computing_structure_refinement teXsan
_computing_structure_solution SIR92
_diffrn_ambient_temperature 172.2
_diffrn_measurement_device_type 'SMART CCD'
_diffrn_measurement_method \w-scan
_diffrn_orient_matrix_UB_11 0.00000
_diffrn_orient_matrix_UB_12 0.00000
_diffrn_orient_matrix_UB_13 0.00000
_diffrn_orient_matrix_UB_21 0.00000
_diffrn_orient_matrix_UB_22 0.00000
_diffrn_orient_matrix_UB_23 0.00000
_diffrn_orient_matrix_UB_31 0.00000
_diffrn_orient_matrix_UB_32 0.00000
_diffrn_orient_matrix_UB_33 0.00000
_diffrn_radiation_monochromator graphite
_diffrn_radiation_source 'X-ray tube'
_diffrn_radiation_type MoK\a
_diffrn_radiation_wavelength 0.7107
_diffrn_reflns_av_R_equivalents 0.0220
_diffrn_reflns_limit_h_max 16
_diffrn_reflns_limit_h_min 0
_diffrn_reflns_limit_k_max 14
_diffrn_reflns_limit_k_min -14
_diffrn_reflns_limit_l_max 21
_diffrn_reflns_limit_l_min -21
_diffrn_reflns_number 14213
_diffrn_reflns_theta_max 25.51
_diffrn_standards_decay_% 0.00
_diffrn_standards_interval_count 0
_diffrn_standards_number 0
_exptl_absorpt_coefficient_mu 3.683
_exptl_absorpt_correction_T_max 0.33
_exptl_absorpt_correction_T_min 0.26
_exptl_absorpt_correction_type empirical
_exptl_absorpt_process_details 'Bruker, 1995'
_exptl_crystal_colour orange
_exptl_crystal_density_diffrn 1.509
_exptl_crystal_density_method 'not measured'
_exptl_crystal_description block
_exptl_crystal_F_000 1432.00
_exptl_crystal_size_max 0.300
_exptl_crystal_size_mid 0.250
_exptl_crystal_size_min 0.250
_refine_diff_density_max 0.46
_refine_diff_density_min -0.54
_refine_ls_extinction_coef 0.00000
_refine_ls_extinction_method none
_refine_ls_goodness_of_fit_ref 1.214
_refine_ls_hydrogen_treatment constr
_refine_ls_matrix_type full
_refine_ls_number_parameters 343
_refine_ls_number_reflns 3802
_refine_ls_number_restraints 0
_refine_ls_R_factor_all 0.0395
_refine_ls_R_factor_gt 0.0239
_refine_ls_shift/su_max 0.0020
_refine_ls_shift/su_mean 0.0000
_refine_ls_structure_factor_coef F
_refine_ls_weighting_scheme sigma
_refine_ls_wR_factor_all 0.0342
_refine_ls_wR_factor_gt 0.0313
_refine_ls_wR_factor_ref 0.0313
_reflns_number_gt 3802
_reflns_number_total 5617
_reflns_threshold_expression I>3.00sigma
_cod_data_source_file om030567z.cif
_cod_data_source_block Complex_1
_cod_original_sg_symbol_H-M 'P 21/n     '
_cod_original_formula_sum 'C34 H40 Cl2 N Ta '
_cod_database_code 4076229

loop_
_symmetry_equiv_pos_as_xyz
'   +x,   +y,   +z'
1/2-x,1/2+y,1/2-z
'   -x,   -y,   -z'
1/2+x,1/2-y,1/2+z

loop_
_atom_site_aniso_label
_atom_site_aniso_U_11
_atom_site_aniso_U_22
_atom_site_aniso_U_33
_atom_site_aniso_U_12
_atom_site_aniso_U_13
_atom_site_aniso_U_23
Ta(1) 0.0260(1) 0.0256(1) 0.0354(1) 0.00204(10) -0.00200(8) -0.00450(10)
Cl(1) 0.0365(9) 0.0431(8) 0.102(1) -0.0042(7) 0.0079(8) 0.0254(8)
Cl(2) 0.061(1) 0.076(1) 0.062(1) 0.0265(9) -0.0200(8) -0.0417(9)
N(1) 0.033(2) 0.024(2) 0.027(2) 0.003(2) 0.006(2) -0.003(2)
C(1) 0.033(3) 0.034(3) 0.040(3) 0.004(2) 0.006(3) 0.003(2)
C(2) 0.029(3) 0.026(2) 0.039(3) 0.003(2) -0.005(2) -0.001(2)
C(3) 0.031(3) 0.027(3) 0.038(3) 0.003(2) -0.003(2) -0.006(2)
C(4) 0.028(3) 0.032(3) 0.037(3) 0.007(2) 0.001(2) -0.001(2)
C(5) 0.035(3) 0.029(3) 0.031(3) 0.007(2) -0.002(2) -0.001(2)
C(6) 0.047(4) 0.078(5) 0.065(5) 0.003(3) 0.007(3) 0.028(3)
C(7) 0.047(4) 0.035(3) 0.066(4) -0.010(3) -0.004(3) -0.002(3)
C(8) 0.043(4) 0.071(4) 0.036(4) 0.009(3) -0.003(3) -0.015(3)
C(9) 0.034(3) 0.057(4) 0.046(4) 0.006(3) 0.006(3) 0.003(3)
C(10) 0.049(4) 0.057(4) 0.037(3) 0.013(3) -0.005(3) -0.002(3)
C(11) 0.020(2) 0.025(2) 0.028(3) 0.004(2) 0.002(2) 0.002(2)
C(12) 0.033(3) 0.024(2) 0.034(3) 0.002(2) 0.007(2) 0.001(2)
C(13) 0.030(3) 0.039(3) 0.045(3) 0.004(2) 0.015(3) 0.005(2)
C(14) 0.028(3) 0.043(3) 0.045(4) 0.005(2) -0.002(2) 0.006(2)
C(15) 0.031(3) 0.037(3) 0.030(3) 0.002(2) 0.003(2) 0.008(2)
C(16) 0.029(3) 0.023(2) 0.033(3) -0.003(2) 0.006(2) 0.001(2)
C(17) 0.029(3) 0.037(3) 0.034(3) 0.009(2) 0.010(2) -0.001(2)
C(18) 0.030(3) 0.048(3) 0.037(3) 0.010(2) 0.012(3) 0.003(3)
C(19) 0.040(4) 0.074(4) 0.043(4) 0.024(3) 0.015(3) 0.019(3)
C(20) 0.038(4) 0.086(5) 0.038(4) 0.024(3) 0.004(3) -0.018(3)
C(21) 0.046(4) 0.054(4) 0.057(4) 0.017(3) 0.000(3) -0.019(3)
C(22) 0.039(3) 0.044(3) 0.039(4) 0.010(3) 0.003(3) -0.006(3)
C(23) 0.053(4) 0.050(3) 0.046(4) -0.002(3) 0.013(3) 0.010(3)
C(24) 0.059(5) 0.153(7) 0.040(4) 0.035(5) -0.001(3) -0.019(4)
C(25) 0.069(5) 0.038(3) 0.076(5) 0.000(3) 0.003(4) -0.009(3)
C(26) 0.024(2) 0.030(3) 0.027(2) 0.003(2) 0.000(2) 0.006(2)
C(27) 0.032(3) 0.029(3) 0.028(3) 0.001(2) -0.001(2) 0.004(2)
C(28) 0.036(3) 0.032(3) 0.031(3) 0.002(2) 0.002(2) 0.001(2)
C(29) 0.027(3) 0.036(3) 0.032(3) 0.004(2) 0.001(2) 0.002(2)
C(30) 0.026(3) 0.032(3) 0.035(3) -0.004(2) 0.002(2) 0.003(2)
C(31) 0.027(3) 0.028(3) 0.030(3) -0.001(2) -0.002(2) 0.005(2)
C(32) 0.042(3) 0.032(3) 0.038(3) -0.004(2) 0.003(3) 0.001(2)
C(33) 0.044(3) 0.043(3) 0.046(3) 0.003(3) 0.018(3) -0.003(3)
C(34) 0.040(3) 0.029(3) 0.044(3) 0.000(2) 0.011(3) -0.001(2)

loop_
_atom_site_label
_atom_site_fract_x
_atom_site_fract_y
_atom_site_fract_z
_atom_site_U_iso_or_equiv
_atom_site_thermal_displace_type
_atom_site_occupancy
Ta(1) -0.09931(1) 0.25760(1) 0.21532(1) 0.02971(6) Uij 1.000
Cl(1) -0.1829(1) 0.1439(1) 0.28356(10) 0.0562(5) Uij 1.000
Cl(2) -0.1179(1) 0.1708(1) 0.10343(9) 0.0649(6) Uij 1.000
N(1) 0.0266(3) 0.2379(3) 0.2537(2) 0.029(1) Uij 1.000
C(1) -0.1143(4) 0.4345(4) 0.1618(3) 0.035(2) Uij 1.000
C(2) -0.0857(4) 0.4473(4) 0.2371(3) 0.033(1) Uij 1.000
C(3) -0.1640(4) 0.4111(4) 0.2705(3) 0.028(1) Uij 1.000
C(4) -0.2437(3) 0.3813(4) 0.2145(3) 0.035(1) Uij 1.000
C(5) -0.2131(4) 0.3969(4) 0.1476(3) 0.032(1) Uij 1.000
C(6) -0.0548(4) 0.4669(5) 0.1043(4) 0.058(2) Uij 1.000
C(7) 0.0072(4) 0.4995(4) 0.2760(3) 0.046(2) Uij 1.000
C(8) -0.1677(4) 0.4144(5) 0.3496(3) 0.051(2) Uij 1.000
C(9) -0.3428(4) 0.3455(4) 0.2258(3) 0.043(2) Uij 1.000
C(10) -0.2747(4) 0.3833(4) 0.0749(3) 0.047(2) Uij 1.000
C(11) 0.1257(3) 0.2323(3) 0.2812(2) 0.021(1) Uij 1.000
C(12) 0.1938(4) 0.2197(3) 0.2334(3) 0.027(1) Uij 1.000
C(13) 0.2930(4) 0.2096(4) 0.2618(3) 0.036(2) Uij 1.000
C(14) 0.3266(4) 0.2149(4) 0.3359(3) 0.037(2) Uij 1.000
C(15) 0.2621(4) 0.2280(4) 0.3825(3) 0.046(1) Uij 1.000
C(16) 0.1613(3) 0.2374(3) 0.3573(3) 0.026(1) Uij 1.000
C(17) 0.1632(4) 0.2116(4) 0.1539(3) 0.029(1) Uij 1.000
C(18) 0.1739(4) 0.3028(4) 0.1098(3) 0.034(2) Uij 1.000
C(19) 0.1507(4) 0.2913(5) 0.0349(3) 0.048(2) Uij 1.000
C(20) 0.1204(4) 0.1907(6) 0.0027(3) 0.053(2) Uij 1.000
C(21) 0.1116(4) 0.1037(5) 0.0476(3) 0.050(2) Uij 1.000
C(22) 0.1314(4) 0.1117(4) 0.1214(3) 0.039(2) Uij 1.000
C(23) 0.2121(4) 0.4091(4) 0.1432(3) 0.044(2) Uij 1.000
C(24) 0.0981(5) 0.1823(7) -0.0789(4) 0.074(3) Uij 1.000
C(25) 0.1212(5) 0.0143(4) 0.1658(4) 0.055(2) Uij 1.000
C(26) 0.0943(3) 0.2484(3) 0.4115(2) 0.026(1) Uij 1.000
C(27) 0.0985(4) 0.3403(4) 0.4566(3) 0.031(1) Uij 1.000
C(28) 0.0383(4) 0.3442(4) 0.5091(3) 0.034(1) Uij 1.000
C(29) -0.0248(3) 0.2607(4) 0.5192(3) 0.036(1) Uij 1.000
C(30) -0.0260(4) 0.1691(4) 0.4751(3) 0.030(1) Uij 1.000
C(31) 0.0322(3) 0.1605(4) 0.4221(3) 0.026(1) Uij 1.000
C(32) 0.1686(4) 0.4332(4) 0.4516(3) 0.040(2) Uij 1.000
C(33) -0.0866(4) 0.2652(4) 0.5772(3) 0.040(2) Uij 1.000
C(34) 0.0365(4) 0.0556(4) 0.3813(3) 0.035(2) Uij 1.000
C(100) -0.1639 0.4146 0.2063 0.0025 Uij 0.001
H(1) 0.0087 0.4890 0.1269 0.0693 Uij 1.000
H(2) -0.0498 0.4066 0.0734 0.0693 Uij 1.000
H(3) -0.0864 0.5256 0.0765 0.0693 Uij 1.000
H(4) 0.0401 0.4502 0.3110 0.0552 Uij 1.000
H(5) 0.0484 0.5169 0.2420 0.0552 Uij 1.000
H(6) -0.0084 0.5641 0.2995 0.0552 Uij 1.000
H(7) -0.1151 0.3730 0.3752 0.0609 Uij 1.000
H(8) -0.1624 0.4878 0.3660 0.0609 Uij 1.000
H(9) -0.2280 0.3847 0.3579 0.0609 Uij 1.000
H(10) -0.3904 0.3961 0.2034 0.0516 Uij 1.000
H(11) -0.3565 0.2755 0.2049 0.0516 Uij 1.000
H(12) -0.3444 0.3422 0.2762 0.0516 Uij 1.000
H(13) -0.3283 0.4325 0.0701 0.0561 Uij 1.000
H(14) -0.2366 0.3982 0.0385 0.0561 Uij 1.000
H(15) -0.2985 0.3107 0.0697 0.0561 Uij 1.000
H(16) 0.3385 0.1987 0.2299 0.0434 Uij 1.000
H(17) 0.3947 0.2096 0.3541 0.0440 Uij 1.000
H(18) 0.2859 0.2306 0.4331 0.0549 Uij 1.000
H(19) 0.1554 0.3528 0.0049 0.0574 Uij 1.000
H(20) 0.0910 0.0354 0.0264 0.0600 Uij 1.000
H(21) 0.2232 0.4025 0.1945 0.0534 Uij 1.000
H(22) 0.2717 0.4267 0.1275 0.0534 Uij 1.000
H(23) 0.1654 0.4649 0.1288 0.0534 Uij 1.000
H(24) 0.0472 0.2318 -0.0973 0.0890 Uij 1.000
H(25) 0.1551 0.1998 -0.0984 0.0890 Uij 1.000
H(26) 0.0780 0.1102 -0.0925 0.0890 Uij 1.000
H(27) 0.0556 -0.0108 0.1559 0.0654 Uij 1.000
H(28) 0.1637 -0.0413 0.1544 0.0654 Uij 1.000
H(29) 0.1380 0.0326 0.2156 0.0654 Uij 1.000
H(30) 0.0408 0.4069 0.5391 0.0402 Uij 1.000
H(31) -0.0682 0.1104 0.4817 0.0364 Uij 1.000
H(32) 0.2132 0.4391 0.4959 0.0475 Uij 1.000
H(33) 0.2037 0.4197 0.4132 0.0475 Uij 1.000
H(34) 0.1329 0.4993 0.4425 0.0475 Uij 1.000
H(35) -0.0772 0.3333 0.6016 0.0485 Uij 1.000
H(36) -0.1535 0.2574 0.5561 0.0485 Uij 1.000
H(37) -0.0682 0.2079 0.6109 0.0485 Uij 1.000
H(38) -0.0272 0.0375 0.3567 0.0419 Uij 1.000
H(39) 0.0792 0.0641 0.3471 0.0419 Uij 1.000
H(40) 0.0601 -0.0009 0.4143 0.0419 Uij 1.000

loop_
_atom_type_symbol
_atom_type_oxidation_number
_atom_type_number_in_cell
_atom_type_scat_dispersion_real
_atom_type_scat_dispersion_imag
_atom_type_scat_source
C 0 136 0.003 0.002 'International Tables'
H 0 160 0.000 0.000 'International Tables'
Cl 0 8 0.148 0.159 'International Tables'
N 0 4 0.006 0.003 'International Tables'
Ta 0 4 -0.705 6.523 'International Tables'

loop_
_geom_angle_atom_site_label_1
_geom_angle_atom_site_label_2
_geom_angle_atom_site_label_3
_geom_angle
_geom_angle_publ_flag
Cl(1) Ta(1) Cl(2) 103.40(7) yes
Cl(1) Ta(1) N(1) 104.0(1) yes
Cl(1) Ta(1) C(1) 139.4(1) yes
Cl(1) Ta(1) C(2) 121.8(1) yes
Cl(1) Ta(1) C(3) 88.6(1) yes
Cl(1) Ta(1) C(4) 83.9(1) yes
Cl(1) Ta(1) C(5) 110.8(1) yes
Cl(1) Ta(1) C(100) 110.17(4) yes
Cl(2) Ta(1) N(1) 104.5(1) yes
Cl(2) Ta(1) C(1) 92.8(1) yes
Cl(2) Ta(1) C(2) 126.8(1) yes
Cl(2) Ta(1) C(3) 139.2(1) yes
Cl(2) Ta(1) C(4) 107.8(1) yes
Cl(2) Ta(1) C(5) 83.8(1) yes
Cl(2) Ta(1) C(100) 111.34(4) yes
N(1) Ta(1) C(1) 107.5(2) yes
N(1) Ta(1) C(2) 91.1(2) yes
N(1) Ta(1) C(3) 110.2(2) yes
N(1) Ta(1) C(4) 143.8(2) yes
N(1) Ta(1) C(5) 141.2(2) yes
N(1) Ta(1) C(100) 121.7(1) yes
C(1) Ta(1) C(2) 34.5(2) yes
C(1) Ta(1) C(3) 56.9(2) yes
C(1) Ta(1) C(4) 55.6(2) yes
C(1) Ta(1) C(5) 33.7(2) yes
C(1) Ta(1) C(100) 30.0(1) yes
C(2) Ta(1) C(3) 34.6(2) yes
C(2) Ta(1) C(4) 56.4(2) yes
C(2) Ta(1) C(5) 56.2(2) yes
C(2) Ta(1) C(100) 30.6(1) yes
C(3) Ta(1) C(4) 33.9(2) yes
C(3) Ta(1) C(5) 55.6(2) yes
C(3) Ta(1) C(100) 30.2(1) yes
C(4) Ta(1) C(5) 32.4(2) yes
C(4) Ta(1) C(100) 28.9(1) yes
C(5) Ta(1) C(100) 28.7(1) yes
Ta(1) N(1) C(11) 174.7(3) yes
Ta(1) C(1) C(2) 72.0(3) yes
Ta(1) C(1) C(5) 78.2(3) yes
Ta(1) C(1) C(6) 121.2(3) yes
Ta(1) C(1) C(100) 62.5(2) yes
C(2) C(1) C(5) 108.6(5) yes
C(2) C(1) C(6) 126.0(5) yes
C(2) C(1) C(100) 54.5(3) yes
C(5) C(1) C(6) 125.0(5) yes
C(5) C(1) C(100) 54.2(3) yes
C(6) C(1) C(100) 176.2(5) yes
Ta(1) C(2) C(1) 73.5(3) yes
Ta(1) C(2) C(3) 73.9(3) yes
Ta(1) C(2) C(7) 122.4(3) yes
Ta(1) C(2) C(100) 63.3(2) yes
C(1) C(2) C(3) 107.6(4) yes
C(1) C(2) C(7) 127.0(5) yes
C(1) C(2) C(100) 53.6(3) yes
C(3) C(2) C(7) 125.2(5) yes
C(3) C(2) C(100) 54.0(3) yes
C(7) C(2) C(100) 174.2(4) yes
Ta(1) C(3) C(2) 71.6(3) yes
Ta(1) C(3) C(4) 77.4(3) yes
Ta(1) C(3) C(8) 122.0(3) yes
Ta(1) C(3) C(100) 62.1(2) yes
C(2) C(3) C(4) 108.1(4) yes
C(2) C(3) C(8) 126.2(5) yes
C(2) C(3) C(100) 54.2(3) yes
C(4) C(3) C(8) 125.5(5) yes
C(4) C(3) C(100) 53.9(3) yes
C(8) C(3) C(100) 175.9(4) yes
Ta(1) C(4) C(3) 68.7(3) yes
Ta(1) C(4) C(5) 74.0(3) yes
Ta(1) C(4) C(9) 125.1(3) yes
Ta(1) C(4) C(100) 57.4(2) yes
C(3) C(4) C(5) 107.8(4) yes
C(3) C(4) C(9) 125.7(5) yes
C(3) C(4) C(100) 53.3(3) yes
C(5) C(4) C(9) 126.4(5) yes
C(5) C(4) C(100) 54.5(3) yes
C(9) C(4) C(100) 177.4(5) yes
Ta(1) C(5) C(1) 68.1(3) yes
Ta(1) C(5) C(4) 73.5(3) yes
Ta(1) C(5) C(10) 126.7(3) yes
Ta(1) C(5) C(100) 57.1(2) yes
C(1) C(5) C(4) 107.8(4) yes
C(1) C(5) C(10) 126.1(5) yes
C(1) C(5) C(100) 53.1(3) yes
C(4) C(5) C(10) 126.0(5) yes
C(4) C(5) C(100) 54.7(3) yes
C(10) C(5) C(100) 176.1(4) yes
N(1) C(11) C(12) 119.8(4) yes
N(1) C(11) C(16) 121.4(4) yes
C(12) C(11) C(16) 118.8(4) yes
C(11) C(12) C(13) 119.4(4) yes
C(11) C(12) C(17) 122.4(4) yes
C(13) C(12) C(17) 118.2(4) yes
C(12) C(13) C(14) 121.2(5) yes
C(13) C(14) C(15) 120.1(5) yes
C(14) C(15) C(16) 121.3(5) yes
C(11) C(16) C(15) 119.2(4) yes
C(11) C(16) C(26) 122.2(4) yes
C(15) C(16) C(26) 118.5(4) yes
C(12) C(17) C(18) 119.6(5) yes
C(12) C(17) C(22) 120.6(5) yes
C(18) C(17) C(22) 119.6(5) yes
C(17) C(18) C(19) 118.7(5) yes
C(17) C(18) C(23) 120.5(5) yes
C(19) C(18) C(23) 120.8(5) yes
C(18) C(19) C(20) 121.4(5) yes
C(19) C(20) C(21) 118.0(5) yes
C(19) C(20) C(24) 119.2(6) yes
C(21) C(20) C(24) 122.7(6) yes
C(20) C(21) C(22) 122.6(6) yes
C(17) C(22) C(21) 119.7(5) yes
C(17) C(22) C(25) 120.9(5) yes
C(21) C(22) C(25) 119.4(5) yes
C(16) C(26) C(27) 121.0(4) yes
C(16) C(26) C(31) 119.3(4) yes
C(27) C(26) C(31) 119.4(4) yes
C(26) C(27) C(28) 118.9(4) yes
C(26) C(27) C(32) 122.0(4) yes
C(28) C(27) C(32) 119.1(4) yes
C(27) C(28) C(29) 122.7(4) yes
C(28) C(29) C(30) 117.4(4) yes
C(28) C(29) C(33) 121.8(4) yes
C(30) C(29) C(33) 120.7(4) yes
C(29) C(30) C(31) 122.5(4) yes
C(26) C(31) C(30) 119.0(4) yes
C(26) C(31) C(34) 120.2(4) yes
C(30) C(31) C(34) 120.6(4) yes
Ta(1) C(100) C(1) 87.5(2) yes
Ta(1) C(100) C(2) 86.1(2) yes
Ta(1) C(100) C(3) 87.8(2) yes
Ta(1) C(100) C(4) 93.8(2) yes
Ta(1) C(100) C(5) 94.3(2) yes
C(1) C(100) C(2) 71.9(3) yes
C(1) C(100) C(3) 143.6(3) yes
C(1) C(100) C(4) 143.5(3) yes
C(1) C(100) C(5) 72.8(3) yes
C(2) C(100) C(3) 71.8(3) yes
C(2) C(100) C(4) 144.6(3) yes
C(2) C(100) C(5) 144.6(3) yes
C(3) C(100) C(4) 72.8(3) yes
C(3) C(100) C(5) 143.6(3) yes
C(4) C(100) C(5) 70.8(3) yes

loop_
_geom_bond_atom_site_label_1
_geom_bond_atom_site_label_2
_geom_bond_distance
_geom_bond_publ_flag
Ta(1) Cl(1) 2.331(1) yes
Ta(1) Cl(2) 2.327(1) yes
Ta(1) N(1) 1.788(4) yes
Ta(1) C(1) 2.386(5) yes
Ta(1) C(2) 2.366(4) yes
Ta(1) C(3) 2.396(4) yes
Ta(1) C(4) 2.511(5) yes
Ta(1) C(5) 2.518(4) yes
Ta(1) C(100) 2.1189(2) yes
N(1) C(11) 1.385(5) yes
C(1) C(2) 1.410(7) yes
C(1) C(5) 1.427(7) yes
C(1) C(6) 1.518(7) yes
C(1) C(100) 1.194(5) yes
C(2) C(3) 1.415(7) yes
C(2) C(7) 1.510(7) yes
C(2) C(100) 1.207(5) yes
C(3) C(4) 1.436(6) yes
C(3) C(8) 1.493(7) yes
C(3) C(100) 1.205(5) yes
C(4) C(5) 1.405(7) yes
C(4) C(9) 1.492(7) yes
C(4) C(100) 1.214(5) yes
C(5) C(10) 1.488(7) yes
C(5) C(100) 1.211(5) yes
C(11) C(12) 1.417(6) yes
C(11) C(16) 1.428(6) yes
C(12) C(13) 1.393(7) yes
C(12) C(17) 1.483(7) yes
C(13) C(14) 1.388(7) yes
C(14) C(15) 1.364(7) yes
C(15) C(16) 1.402(6) yes
C(16) C(26) 1.497(6) yes
C(17) C(18) 1.414(7) yes
C(17) C(22) 1.406(7) yes
C(18) C(19) 1.394(7) yes
C(18) C(23) 1.504(7) yes
C(19) C(20) 1.406(9) yes
C(20) C(21) 1.378(8) yes
C(20) C(24) 1.512(8) yes
C(21) C(22) 1.367(7) yes
C(22) C(25) 1.477(8) yes
C(26) C(27) 1.405(6) yes
C(26) C(31) 1.416(6) yes
C(27) C(28) 1.396(7) yes
C(27) C(32) 1.512(6) yes
C(28) C(29) 1.382(6) yes
C(29) C(30) 1.393(6) yes
C(29) C(33) 1.497(7) yes
C(30) C(31) 1.388(7) yes
C(31) C(34) 1.504(6) yes
